data_7019141
loop_
_publ_author_name
'Hospital, Audrey'
'Gibard, Cl\'ementine'
'Gaulier, Christelle'
'Nauton, Lionel'
'Th\'ery, Vincent'
'El-Ghozzi, Malika'
'Avignant, Daniel'
'Cisnetti, Federico'
'Gautier, Arnaud'

_publ_section_title
;
 Access to functionalised silver(i) and gold(i) N-heterocyclic carbenes by
 [2 + 3] dipolar cycloadditions.
;
_journal_issue 22
_journal_name_full 'Dalton transactions (Cambridge, England : 2003)'
_journal_page_first 6803
_journal_page_last 6812
_journal_paper_doi 10.1039/c2dt30249g
_journal_volume 41
_journal_year 2012
_chemical_formula_moiety 'C27 H34 Au1 Cl1 N8'
_chemical_formula_sum 'C27 H34 Au Cl N8'
_chemical_formula_weight 703.04
_chemical_name_common
;(N,N?-bis(4-azido-2,6-diisopropylphenyl)imidazol-2-
ylidene)chlorosilver(i)
;
_space_group_IT_number 14
_symmetry_cell_setting monoclinic
_symmetry_space_group_name_Hall '-P 2yn'
_symmetry_space_group_name_H-M 'P 1 21/n 1'
_atom_sites_solution_hydrogens geom
_atom_sites_solution_primary direct
_cell_angle_alpha 90
_cell_angle_beta 90.9950(10)
_cell_angle_gamma 90
_cell_formula_units_Z 4
_cell_length_a 9.9292(3)
_cell_length_b 15.3418(5)
_cell_length_c 21.8821(7)
_cell_measurement_reflns_used 0
_cell_measurement_temperature 293
_cell_measurement_theta_max 0
_cell_measurement_theta_min 0
_cell_volume 3332.84(18)
_computing_cell_refinement 'USER DEFINED CELL REFINEMENT'
_computing_data_collection 'USER DEFINED DATA COLLECTION'
_computing_data_reduction 'USER DEFINED DATA REDUCTION'
_computing_molecular_graphics 'CAMERON (Watkin et al., 1996)'
_computing_publication_material 'CRYSTALS (Betteridge et al., 2003)'
_computing_structure_refinement 'CRYSTALS (Betteridge et al., 2003)'
_computing_structure_solution 'SIR92 (Altomare et al., 1994)'
_diffrn_ambient_temperature 293
_diffrn_measured_fraction_theta_full 0.998
_diffrn_measured_fraction_theta_max 0.973
_diffrn_measurement_device Serial
_diffrn_measurement_device_type Unknown
_diffrn_measurement_method \w/2\q
_diffrn_radiation_monochromator graphite
_diffrn_radiation_type 'Mo K\a'
_diffrn_radiation_wavelength 0.71073
_diffrn_reflns_av_R_equivalents 0.037
_diffrn_reflns_limit_h_max 12
_diffrn_reflns_limit_h_min -13
_diffrn_reflns_limit_k_max 19
_diffrn_reflns_limit_k_min -18
_diffrn_reflns_limit_l_max 25
_diffrn_reflns_limit_l_min -28
_diffrn_reflns_number 29646
_diffrn_reflns_theta_full 26.733
_diffrn_reflns_theta_max 28.140
_diffrn_reflns_theta_min 1.621
_diffrn_standards_number 0
_exptl_absorpt_coefficient_mu 4.521
_exptl_absorpt_correction_T_max 1.0000
_exptl_absorpt_correction_T_min 1.0000
_exptl_absorpt_correction_type none
_exptl_crystal_colour colourless
_exptl_crystal_density_diffrn 1.401
_exptl_crystal_density_method 'not measured'
_exptl_crystal_description needle
_exptl_crystal_F_000 1392
_exptl_crystal_size_max 0.433
_exptl_crystal_size_mid 0.087
_exptl_crystal_size_min 0.044
_refine_diff_density_max 3.06
_refine_diff_density_min -0.70
_refine_ls_extinction_method None
_refine_ls_goodness_of_fit_ref 0.9989
_refine_ls_hydrogen_treatment none
_refine_ls_matrix_type full
_refine_ls_number_parameters 334
_refine_ls_number_reflns 4341
_refine_ls_number_restraints 0
_refine_ls_R_factor_all 0.0943
_refine_ls_R_factor_gt 0.0598
_refine_ls_shift/su_max 0.0013079
_refine_ls_shift/su_mean 0.0000172
_refine_ls_structure_factor_coef F
_refine_ls_weighting_details
;
Method, part 1, Chebychev polynomial, (Watkin, 1994, Prince, 1982)
[weight] = 1.0/[A~0~*T~0~(x)+A~1~*T~1~(x) ... +A~n-1~]*T~n-1~(x)]
where A~i~ are the Chebychev coefficients listed below and x= Fcalc/Fmax
Method = Robust Weighting (Prince, 1982)
W = [weight] * [1-(deltaF/6*sigmaF)^2^]^2^
A~i~ are:
0.872 1.08 0.834 0.343 0.195
;
_refine_ls_weighting_scheme calc
_refine_ls_wR_factor_all 0.0832
_refine_ls_wR_factor_gt 0.0583
_refine_ls_wR_factor_ref 0.0539
_reflns_limit_h_max 13
_reflns_limit_h_min -13
_reflns_limit_k_max 19
_reflns_limit_k_min 0
_reflns_limit_l_max 28
_reflns_limit_l_min 0
_reflns_number_gt 5136
_reflns_number_total 7943
_reflns_threshold_expression I>2.0\s(I)
_oxford_diffrn_Wilson_B_factor 3.47
_oxford_diffrn_Wilson_scale 202.82
_oxford_refine_ls_r_factor_ref 0.0531
_oxford_refine_ls_scale 0.07651(15)
_oxford_reflns_number_all 7921
_oxford_reflns_threshold_expression_ref I>4.0\s(I)
_cod_data_source_file c2dt30249g.txt
_cod_data_source_block 1c
_cod_depositor_comments
;
The following automatic conversions were performed:

'_symmetry_cell_setting' value 'Monoclinic' changed to 'monoclinic'
according to /home/saulius/struct/CIF-dictionaries/cif_core.dic
dictionary named 'cif_core.dic' version 2.4.1 from 2010-06-29.

Automatic conversion script
Id: cif_fix_values 1715 2011-07-08 13:25:40Z adriana 
;
_cod_original_sg_symbol_H-M 'P 1 21/n 1 '
_cod_original_formula_sum 'C27 H34 Au1 Cl1 N8'
_cod_database_code 7019141

loop_
_space_group_symop_id
_space_group_symop_operation_xyz
1 x,y,z
2 -x,-y,-z
3 -x+1/2,y+1/2,-z+1/2
4 x+1/2,-y+1/2,z+1/2

loop_
_atom_site_label
_atom_site_type_symbol
_atom_site_fract_x
_atom_site_fract_y
_atom_site_fract_z
_atom_site_U_iso_or_equiv
_atom_site_occupancy
_atom_site_adp_type
_atom_site_refinement_flags_posn
H2 H 0.2490 0.7755 0.6467 0.0620 1.0000 Uiso R
H3 H 0.2735 0.6737 0.7338 0.0630 1.0000 Uiso R
H6 H -0.1235 0.8064 0.4699 0.0790 1.0000 Uiso R
H8 H -0.1242 1.0082 0.5839 0.0710 1.0000 Uiso R
H10 H 0.0410 0.6594 0.5748 0.0960 1.0000 Uiso R
H11A H 0.0911 0.6157 0.4687 0.2420 1.0000 Uiso R
H11B H 0.1670 0.7006 0.4897 0.2420 1.0000 Uiso R
H11C H 0.0364 0.7073 0.4487 0.2420 1.0000 Uiso R
H12A H -0.1161 0.5691 0.5257 0.1970 1.0000 Uiso R
H12B H -0.1902 0.6339 0.5694 0.1970 1.0000 Uiso R
H12C H -0.1899 0.6516 0.4988 0.1970 1.0000 Uiso R
H13 H 0.0310 0.8981 0.7101 0.0720 1.0000 Uiso R
H14A H 0.1131 1.0385 0.7192 0.1390 1.0000 Uiso R
H14B H 0.0427 1.0655 0.6576 0.1390 1.0000 Uiso R
H14C H 0.1639 0.9997 0.6577 0.1390 1.0000 Uiso R
H15A H -0.1204 0.9828 0.7587 0.1409 1.0000 Uiso R
H15B H -0.1727 1.0223 0.6971 0.1410 1.0000 Uiso R
H15C H -0.2062 0.9257 0.7137 0.1410 1.0000 Uiso R
H18 H 0.0010 0.4052 0.8105 0.0691 1.0000 Uiso R
H20 H -0.0394 0.6076 0.9241 0.0711 1.0000 Uiso R
H22 H 0.0931 0.5337 0.6810 0.0791 1.0000 Uiso R
H23A H 0.1593 0.3863 0.6630 0.1480 1.0000 Uiso R
H23B H 0.2339 0.4227 0.7213 0.1480 1.0000 Uiso R
H23C H 0.1093 0.3610 0.7283 0.1481 1.0000 Uiso R
H24A H -0.1100 0.4088 0.6934 0.1470 1.0000 Uiso R
H24B H -0.1436 0.5078 0.6837 0.1470 1.0000 Uiso R
H24C H -0.0710 0.4551 0.6322 0.1470 1.0000 Uiso R
H25 H 0.0260 0.7743 0.8150 0.0890 1.0000 Uiso R
H26A H 0.1466 0.8238 0.8972 0.1329 1.0000 Uiso R
H26B H 0.0950 0.7494 0.9396 0.1329 1.0000 Uiso R
H26C H 0.2003 0.7292 0.8894 0.1330 1.0000 Uiso R
H27A H -0.1199 0.8305 0.8887 0.1639 1.0000 Uiso R
H27B H -0.1461 0.7345 0.9099 0.1640 1.0000 Uiso R
H27C H -0.1943 0.7654 0.8447 0.1640 1.0000 Uiso R
C1 C -0.0279(7) 0.7126(5) 0.6976(3) 0.0426 1.0000 Uani .
C2 C 0.1803(7) 0.7493(6) 0.6681(4) 0.0513 1.0000 Uani .
C3 C 0.1941(7) 0.6929(6) 0.7154(4) 0.0543 1.0000 Uani .
C4 C -0.0147(7) 0.8148(5) 0.6103(3) 0.0444 1.0000 Uani .
C5 C -0.0426(9) 0.7753(6) 0.5534(4) 0.0567 1.0000 Uani .
C6 C -0.1036(10) 0.8291(7) 0.5085(4) 0.0656 1.0000 Uani .
C7 C -0.1334(9) 0.9130(7) 0.5208(4) 0.0615 1.0000 Uani .
C8 C -0.1043(9) 0.9499(6) 0.5770(4) 0.0581 1.0000 Uani .
C9 C -0.0443(7) 0.9009(5) 0.6228(4) 0.0458 1.0000 Uani .
C10 C -0.0106(13) 0.6829(8) 0.5401(5) 0.0786 1.0000 Uani .
C11 C 0.080(3) 0.6753(14) 0.4812(10) 0.1892 1.0000 Uani .
C12 C -0.139(2) 0.6291(11) 0.5329(10) 0.1398 1.0000 Uani .
C13 C -0.0119(9) 0.9426(6) 0.6846(4) 0.0567 1.0000 Uani .
C14 C 0.0859(14) 1.0187(10) 0.6795(6) 0.0955 1.0000 Uani .
C15 C -0.1393(13) 0.9706(11) 0.7166(6) 0.1025 1.0000 Uani .
C16 C 0.0338(7) 0.6115(5) 0.7814(4) 0.0430 1.0000 Uani .
C17 C 0.0301(7) 0.5209(5) 0.7687(4) 0.0483 1.0000 Uani .
C18 C 0.0024(8) 0.4653(6) 0.8173(4) 0.0556 1.0000 Uani .
C19 C -0.0217(8) 0.4980(6) 0.8745(4) 0.0512 1.0000 Uani .
C20 C -0.0194(9) 0.5865(6) 0.8853(4) 0.0574 1.0000 Uani .
C21 C 0.0084(8) 0.6458(6) 0.8390(4) 0.0507 1.0000 Uani .
C22 C 0.0532(10) 0.4867(6) 0.7048(5) 0.0604 1.0000 Uani .
C23 C 0.1481(15) 0.4065(9) 0.7041(6) 0.0983 1.0000 Uani .
C24 C -0.0799(14) 0.4623(11) 0.6756(6) 0.0979 1.0000 Uani .
C25 C 0.0103(11) 0.7420(7) 0.8529(5) 0.0691 1.0000 Uani .
C26 C 0.1232(14) 0.7635(8) 0.8990(6) 0.0902 1.0000 Uani .
C27 C -0.1251(16) 0.7710(9) 0.8754(8) 0.1109 1.0000 Uani .
N1 N 0.0432(6) 0.7611(4) 0.6576(3) 0.0442 1.0000 Uani .
N2 N 0.0644(6) 0.6707(4) 0.7323(3) 0.0439 1.0000 Uani .
N3 N -0.1999(10) 0.9585(8) 0.4722(4) 0.0810 1.0000 Uani .
N4 N -0.2251(9) 1.0350(10) 0.4799(5) 0.0860 1.0000 Uani .
N5 N -0.2550(12) 1.1061(10) 0.4802(6) 0.1099 1.0000 Uani .
N6 N -0.0531(10) 0.4467(6) 0.9274(4) 0.0722 1.0000 Uani .
N7 N -0.0555(11) 0.3685(7) 0.9213(4) 0.0809 1.0000 Uani .
N8 N -0.064(2) 0.2970(9) 0.9251(6) 0.1330 1.0000 Uani .
Cl1 Cl -0.4528(2) 0.71549(19) 0.72127(16) 0.0821 1.0000 Uani .
Au1 Au -0.22636(3) 0.71205(2) 0.707014(15) 0.0489 1.0000 Uani .

loop_
_atom_site_aniso_label
_atom_site_aniso_U_11
_atom_site_aniso_U_22
_atom_site_aniso_U_33
_atom_site_aniso_U_23
_atom_site_aniso_U_13
_atom_site_aniso_U_12
C1 0.035(3) 0.045(4) 0.048(4) -0.007(4) -0.002(3) 0.003(3)
C2 0.030(3) 0.063(5) 0.061(5) -0.008(4) 0.008(3) -0.007(3)
C3 0.029(3) 0.062(5) 0.072(6) 0.001(4) -0.001(3) 0.001(3)
C4 0.039(3) 0.054(4) 0.040(4) 0.001(3) 0.003(3) -0.004(3)
C5 0.061(5) 0.062(6) 0.047(5) -0.008(4) -0.003(4) -0.005(4)
C6 0.071(6) 0.077(7) 0.048(5) -0.002(5) -0.005(4) -0.020(5)
C7 0.052(4) 0.080(7) 0.052(5) 0.018(5) -0.007(4) -0.017(4)
C8 0.057(5) 0.056(5) 0.061(5) 0.009(4) -0.004(4) -0.002(4)
C9 0.042(4) 0.053(4) 0.043(4) 0.001(3) -0.002(3) -0.005(3)
C10 0.094(8) 0.076(7) 0.065(6) -0.028(5) -0.008(5) 0.004(6)
C11 0.30(3) 0.109(13) 0.167(19) -0.042(13) 0.13(2) 0.011(16)
C12 0.151(15) 0.085(10) 0.182(17) -0.001(11) -0.048(13) -0.030(11)
C13 0.057(5) 0.058(5) 0.056(5) -0.003(4) -0.005(4) 0.001(4)
C14 0.095(8) 0.113(10) 0.078(8) -0.028(7) -0.008(6) -0.039(8)
C15 0.082(8) 0.137(12) 0.089(9) -0.045(8) 0.010(6) -0.013(8)
C16 0.032(3) 0.041(4) 0.055(5) 0.007(3) -0.009(3) 0.006(3)
C17 0.039(3) 0.049(4) 0.056(5) -0.002(4) -0.003(3) -0.002(3)
C18 0.047(4) 0.050(5) 0.069(6) -0.003(4) -0.010(4) -0.003(4)
C19 0.049(4) 0.054(5) 0.050(5) 0.003(4) -0.004(3) -0.002(4)
C20 0.065(5) 0.066(6) 0.041(4) -0.003(4) -0.006(4) -0.008(4)
C21 0.051(4) 0.052(5) 0.049(4) -0.008(4) -0.010(3) 0.002(4)
C22 0.066(5) 0.043(4) 0.073(6) -0.006(4) 0.009(4) 0.004(4)
C23 0.107(9) 0.090(9) 0.098(9) -0.031(7) 0.015(7) 0.027(7)
C24 0.099(9) 0.125(11) 0.069(7) -0.036(7) -0.022(6) 0.017(8)
C25 0.085(7) 0.060(6) 0.062(6) -0.009(5) -0.014(5) 0.004(5)
C26 0.105(9) 0.067(7) 0.097(8) -0.007(6) -0.028(7) -0.022(6)
C27 0.111(10) 0.080(9) 0.142(13) -0.037(9) 0.019(9) 0.022(7)
N1 0.033(3) 0.047(3) 0.052(4) -0.003(3) 0.000(2) -0.005(2)
N2 0.032(3) 0.050(4) 0.049(4) -0.003(3) -0.002(2) 0.002(2)
N3 0.087(6) 0.094(7) 0.061(5) 0.025(5) -0.023(4) -0.013(6)
N4 0.058(5) 0.111(9) 0.088(7) 0.047(7) -0.016(4) -0.014(6)
N5 0.088(7) 0.110(10) 0.131(10) 0.049(8) -0.003(7) 0.004(7)
N6 0.088(6) 0.073(6) 0.056(5) 0.007(4) -0.004(4) -0.006(5)
N7 0.107(7) 0.070(7) 0.066(5) 0.007(5) -0.002(5) -0.019(5)
N8 0.233(18) 0.074(8) 0.093(8) 0.013(7) 0.023(9) -0.007(9)
Cl1 0.0347(9) 0.0771(15) 0.135(2) 0.0207(17) 0.0089(11) 0.0000(11)
Au1 0.03227(14) 0.04983(17) 0.0644(2) 0.00425(19) -0.00174(10) -0.00028(14)

loop_
_atom_type_symbol
_atom_type_scat_dispersion_real
_atom_type_scat_dispersion_imag
_atom_type_scat_Cromer_Mann_a1
_atom_type_scat_Cromer_Mann_b1
_atom_type_scat_Cromer_Mann_a2
_atom_type_scat_Cromer_Mann_b2
_atom_type_scat_Cromer_Mann_a3
_atom_type_scat_Cromer_Mann_b3
_atom_type_scat_Cromer_Mann_a4
_atom_type_scat_Cromer_Mann_b4
_atom_type_scat_Cromer_Mann_c
_atom_type_scat_source
C 0.0033 0.0016 2.3100 20.8439 1.0200 10.2075 1.5886 0.5687 0.8650 51.6512 0.2156 'International Tables Vol C 4.2.6.8 and 6.1.1.4'
H 0.0000 0.0000 0.4930 10.5109 0.3229 26.1257 0.1402 3.1424 0.0408 57.7998 0.0030 'International Tables Vol C 4.2.6.8 and 6.1.1.4'
N 0.0061 0.0033 12.2126 0.0057 3.1322 9.8933 2.0125 28.9975 1.1663 0.5826 -11.5290 'International Tables Vol C 4.2.6.8 and 6.1.1.4'
Cl 0.1484 0.1585 11.4604 0.0104 7.1964 1.1662 6.2556 18.5194 1.6455 47.7784 -9.5574 'International Tables Vol C 4.2.6.8 and 6.1.1.4'
Au -2.0133 8.8022 16.8819 0.4611 18.5913 8.6216 25.5582 1.4826 5.8600 36.3956 12.0658 'International Tables Vol C 4.2.6.8 and 6.1.1.4'

loop_
_geom_angle_atom_site_label_1
_geom_angle_atom_site_label_2
_geom_angle_atom_site_label_3
_geom_angle
_geom_angle_publ_flag
Cl1 Au1 C1 177.5(2) yes
N2 C1 N1 105.7(6) yes
Au1 C1 N1 126.7(5) yes
Au1 C1 N2 127.4(6) yes
C3 C2 H2 126.8 no
C3 C2 N1 107.2(7) yes
N1 C2 H2 126.0 no
C2 C3 H3 127.5 no
N2 C3 H3 126.4 no
N2 C3 C2 106.1(7) yes
C5 C4 C9 123.2(8) yes
N1 C4 C5 117.4(7) yes
N1 C4 C9 119.3(7) yes
C4 C5 C6 116.0(9) yes
C4 C5 C10 123.0(9) yes
C6 C5 C10 120.9(9) yes
C5 C6 H6 119.6 no
C5 C6 C7 120.8(9) yes
C7 C6 H6 119.6 no
C6 C7 C8 121.8(9) yes
C6 C7 N3 114.7(10) yes
N3 C7 C8 123.5(10) yes
C7 C8 H8 119.9 no
C7 C8 C9 120.3(9) yes
C9 C8 H8 119.8 no
C4 C9 C8 117.9(8) yes
C4 C9 C13 122.3(7) yes
C8 C9 C13 119.8(8) yes
C5 C10 H10 108.2 no
C5 C10 C11 110.8(12) yes
C5 C10 C12 110.9(12) yes
C11 C10 H10 107.8 no
C12 C10 H10 107.9 no
C12 C10 C11 111.1(15) yes
H11A C11 H11B 109.5 no
H11A C11 H11C 109.1 no
H11B C11 H11C 109.2 no
C10 C11 H11A 111.7 no
C10 C11 H11B 109.4 no
C10 C11 H11C 107.8 no
H12A C12 H12B 109.9 no
H12A C12 H12C 110.0 no
H12B C12 H12C 109.9 no
C10 C12 H12A 109.6 no
C10 C12 H12B 109.0 no
C10 C12 H12C 108.3 no
C9 C13 H13 107.2 no
C9 C13 C14 112.3(8) yes
C9 C13 C15 111.2(8) yes
C14 C13 H13 107.9 no
C14 C13 C15 110.8(10) yes
C15 C13 H13 107.1 no
H14A C14 H14B 109.4 no
H14A C14 H14C 109.3 no
H14B C14 H14C 109.7 no
C13 C14 H14A 110.2 no
C13 C14 H14B 109.3 no
C13 C14 H14C 109.0 no
H15A C15 H15B 109.0 no
H15A C15 H15C 109.2 no
H15B C15 H15C 109.4 no
C13 C15 H15A 110.4 no
C13 C15 H15B 108.3 no
C13 C15 H15C 110.5 no
C17 C16 C21 122.9(8) yes
N2 C16 C17 118.4(7) yes
N2 C16 C21 118.7(7) yes
C16 C17 C18 117.1(8) yes
C16 C17 C22 121.2(8) yes
C18 C17 C22 121.8(8) yes
C17 C18 H18 119.1 no
C17 C18 C19 120.7(8) yes
C19 C18 H18 120.2 no
C18 C19 C20 121.0(8) yes
C18 C19 N6 125.2(8) yes
N6 C19 C20 113.8(8) yes
C19 C20 H20 119.7 no
C19 C20 C21 121.4(8) yes
C21 C20 H20 118.8 no
C16 C21 C25 123.4(8) yes
C20 C21 C16 116.9(8) yes
C20 C21 C25 119.7(8) yes
C17 C22 H22 107.8 no
C17 C22 C23 112.7(9) yes
C17 C22 C24 109.5(8) yes
C23 C22 H22 109.1 no
C23 C22 C24 109.1(10) yes
C24 C22 H22 108.5 no
H23A C23 H23B 109.6 no
H23A C23 H23C 109.7 no
H23B C23 H23C 109.5 no
C22 C23 H23A 110.2 no
C22 C23 H23B 109.1 no
C22 C23 H23C 108.8 no
H24B C24 H24A 109.6 no
H24C C24 H24A 109.7 no
H24C C24 H24B 109.8 no
C22 C24 H24A 108.5 no
C22 C24 H24B 108.4 no
C22 C24 H24C 110.7 no
C21 C25 H25 109.1 no
C21 C25 C26 110.6(9) yes
C21 C25 C27 110.3(10) yes
C26 C25 H25 108.9 no
C26 C25 C27 111.5(11) yes
C27 C25 H25 106.4 no
H26A C26 H26B 109.4 no
H26A C26 H26C 109.2 no
H26B C26 H26C 109.0 no
C25 C26 H26A 111.0 no
C25 C26 H26B 109.8 no
C25 C26 H26C 108.4 no
H27A C27 H27B 109.0 no
H27A C27 H27C 109.4 no
H27B C27 H27C 109.6 no
C25 C27 H27A 109.6 no
C25 C27 H27B 106.9 no
C25 C27 H27C 112.2 no
C1 N1 C4 125.1(6) yes
C2 N1 C1 109.9(7) yes
C2 N1 C4 125.0(7) yes
C1 N2 C3 111.1(7) yes
C1 N2 C16 124.9(6) yes
C16 N2 C3 124.1(6) yes
C7 N3 N4 117.6(10) yes
N3 N4 N5 171.6(13) yes
C19 N6 N7 117.4(9) yes
N6 N7 N8 168.9(13) yes

loop_
_geom_bond_atom_site_label_1
_geom_bond_atom_site_label_2
_geom_bond_distance
_geom_bond_publ_flag
Au1 C1 1.985(7) yes
Au1 Cl1 2.276(2) yes
C1 N1 1.356(10) yes
C1 N2 1.343(9) yes
C2 H2 0.927 no
C2 N1 1.389(9) yes
C3 H3 0.927 no
C3 C2 1.354(13) yes
C4 C5 1.407(12) yes
C4 C9 1.382(11) yes
C5 C6 1.411(14) yes
C5 C10 1.482(15) yes
C6 H6 0.932 no
C6 C7 1.349(15) yes
C7 C8 1.380(14) yes
C7 N3 1.426(13) yes
C8 H8 0.929 no
C8 C9 1.379(12) yes
C9 C13 1.526(12) yes
C10 H10 0.976 no
C10 C11 1.59(2) yes
C10 C12 1.53(2) yes
C11 H11A 0.960 no
C11 H11B 0.960 no
C11 H11C 0.962 no
C12 H12A 0.961 no
C12 H12B 0.957 no
C12 H12C 0.958 no
C13 H13 0.976 no
C13 C14 1.523(15) yes
C13 C15 1.518(15) yes
C14 H14A 0.956 no
C14 H14B 0.960 no
C14 H14C 0.960 no
C15 H15A 0.956 no
C15 H15B 0.958 no
C15 H15C 0.959 no
C16 C17 1.417(11) yes
C16 C21 1.393(11) yes
C17 C18 1.395(12) yes
C17 C22 1.514(13) yes
C18 H18 0.933 no
C18 C19 1.374(13) yes
C19 C20 1.378(13) yes
C19 N6 1.438(12) yes
C20 H20 0.933 no
C20 C21 1.394(13) yes
C21 C25 1.507(14) yes
C22 H22 0.978 no
C22 C23 1.551(15) yes
C22 C24 1.506(16) yes
C23 H23A 0.960 no
C23 H23B 0.958 no
C23 H23C 0.962 no
C24 H24A 0.958 no
C24 H24B 0.960 no
C24 H24C 0.961 no
C25 H25 0.980 no
C25 C26 1.532(15) yes
C25 C27 1.508(18) yes
C26 H26A 0.955 no
C26 H26B 0.959 no
C26 H26C 0.957 no
C27 H27A 0.958 no
C27 H27B 0.965 no
C27 H27C 0.957 no
N1 C4 1.436(10) yes
N2 C3 1.388(9) yes
N2 C16 1.444(10) yes
N3 N4 1.213(16) yes
N4 N5 1.131(17) yes
N6 N7 1.207(13) yes
N7 N8 1.103(15) yes
